data_7700452
loop_
_publ_author_name
'Stetsiuk, Oleh'
'Petrusenko, Svitlana R.'
'Sorace, Lorenzo'
'Lupan, Alexandru'
'Attia, Amr A. A.'
'Kokozay, Vladimir N.'
'El-Ghayoury, Abdelkrim'
'Avarvari, Narcis'

_publ_section_title
;
 Versatile coordination behaviour of the chloro-tetrazine-picolylamine
 ligand: mixed-valence binuclear Cu(i)/Cu(ii) complexes.
;
_journal_issue 31
_journal_name_full 'Dalton transactions (Cambridge, England : 2003)'
_journal_page_first 11966
_journal_page_last 11977
_journal_paper_doi 10.1039/c9dt02379h
_journal_volume 48
_journal_year 2019
_chemical_formula_moiety 'C17 H12 Cl2 Cu2 F3 N12 O3 S'
_chemical_formula_sum 'C17 H12 Cl2 Cu2 F3 N12 O3 S'
_chemical_formula_weight 719.43
_space_group_crystal_system monoclinic
_space_group_IT_number 14
_space_group_name_Hall '-P 2ybc'
_space_group_name_H-M_alt 'P 1 21/c 1'
_symmetry_space_group_name_Hall '-P 2ybc'
_symmetry_space_group_name_H-M 'P 1 21/c 1'
_atom_sites_solution_hydrogens geom
_atom_sites_solution_primary direct
_atom_sites_solution_secondary difmap
_audit_creation_method SHELXL-2016/4
_audit_update_record
;
2019-03-22 deposited with the CCDC.    2019-07-04 downloaded from the CCDC.
;
_cell_angle_alpha 90
_cell_angle_beta 111.358(4)
_cell_angle_gamma 90
_cell_formula_units_Z 4
_cell_length_a 15.3612(4)
_cell_length_b 10.9054(3)
_cell_length_c 15.4148(5)
_cell_measurement_reflns_used 5742
_cell_measurement_temperature 150.00(10)
_cell_measurement_theta_max 73.3500
_cell_measurement_theta_min 3.0680
_cell_volume 2404.94(14)
_computing_cell_refinement 'CrysAlisPro 1.171.38.41r (Rigaku OD, 2015)'
_computing_data_collection 'CrysAlisPro 1.171.38.41r (Rigaku OD, 2015)'
_computing_data_reduction 'CrysAlisPro 1.171.38.41r (Rigaku OD, 2015)'
_computing_molecular_graphics 'DIAMOND 3.2k (Crystal Impact GbR, 2014)'
_computing_publication_material 'WinGX publication routines (Farrugia, 1999)'
_computing_structure_refinement 'SHELXL-2016/4 (Sheldrick, 2016)'
_computing_structure_solution 'SHELXS-97 (Sheldrick, 2008)'
_diffrn_ambient_temperature 150.00(10)
_diffrn_detector_area_resol_mean 5.1990
_diffrn_measured_fraction_theta_full 0.994
_diffrn_measured_fraction_theta_max 0.970
_diffrn_measurement_device_type 'SuperNova, Single source at offset, AtlasS2'
_diffrn_measurement_method '\w scans'
_diffrn_radiation_monochromator mirror
_diffrn_radiation_source 'SuperNova(Cu) micro-focus sealed X-ray Source'
_diffrn_radiation_type CuK\a
_diffrn_radiation_wavelength 1.54184
_diffrn_reflns_av_R_equivalents 0.0293
_diffrn_reflns_av_unetI/netI 0.0366
_diffrn_reflns_Laue_measured_fraction_full 0.994
_diffrn_reflns_Laue_measured_fraction_max 0.970
_diffrn_reflns_limit_h_max 13
_diffrn_reflns_limit_h_min -19
_diffrn_reflns_limit_k_max 13
_diffrn_reflns_limit_k_min -8
_diffrn_reflns_limit_l_max 18
_diffrn_reflns_limit_l_min -18
_diffrn_reflns_number 9791
_diffrn_reflns_point_group_measured_fraction_full 0.994
_diffrn_reflns_point_group_measured_fraction_max 0.970
_diffrn_reflns_theta_full 70.000
_diffrn_reflns_theta_max 73.448
_diffrn_reflns_theta_min 3.089
_exptl_absorpt_coefficient_mu 5.723
_exptl_absorpt_correction_T_max 1.00000
_exptl_absorpt_correction_T_min 0.77540
_exptl_absorpt_correction_type multi-scan
_exptl_absorpt_process_details
;
CrysAlisPro 1.171.38.41r (Rigaku Oxford Diffraction, 2015)
Empirical absorption correction using spherical harmonics,
 implemented in SCALE3 ABSPACK scaling algorithm.
;
_exptl_crystal_colour black
_exptl_crystal_density_diffrn 1.987
_exptl_crystal_description plate
_exptl_crystal_F_000 1428
_exptl_crystal_size_max 0.243
_exptl_crystal_size_mid 0.130
_exptl_crystal_size_min 0.035
_refine_diff_density_max 1.401
_refine_diff_density_min -0.609
_refine_diff_density_rms 0.121
_refine_ls_extinction_method none
_refine_ls_goodness_of_fit_ref 1.052
_refine_ls_hydrogen_treatment constr
_refine_ls_matrix_type full
_refine_ls_number_parameters 416
_refine_ls_number_reflns 4706
_refine_ls_number_restraints 6
_refine_ls_restrained_S_all 1.052
_refine_ls_R_factor_all 0.0628
_refine_ls_R_factor_gt 0.0556
_refine_ls_shift/su_max 0.000
_refine_ls_shift/su_mean 0.000
_refine_ls_structure_factor_coef Fsqd
_refine_ls_weighting_details 'w=1/[\s^2^(Fo^2^)+(0.0741P)^2^+8.8657P] where P=(Fo^2^+2Fc^2^)/3'
_refine_ls_weighting_scheme calc
_refine_ls_wR_factor_gt 0.1469
_refine_ls_wR_factor_ref 0.1553
_reflns_Friedel_coverage 0.000
_reflns_number_gt 4183
_reflns_number_total 4706
_reflns_threshold_expression 'I > 2\s(I)'
_cod_data_source_file c9dt02379h2.cif
_cod_data_source_block shelx_CCDC4
_cod_depositor_comments 'Adding full bibliography for 7700448--7700452.cif.'
_cod_original_cell_volume 2404.94(13)
_cod_database_code 7700452
_shelx_shelxl_version_number 2016/4
_shelx_space_group_comment
;
The symmetry employed for this shelxl refinement is uniquely defined
by the following loop, which should always be used as a source of
symmetry information in preference to the above space-group names.
They are only intended as comments.
;

loop_
_space_group_symop_operation_xyz
'x, y, z'
'-x, y+1/2, -z+1/2'
'-x, -y, -z'
'x, -y-1/2, z-1/2'

loop_
_atom_site_label
_atom_site_type_symbol
_atom_site_fract_x
_atom_site_fract_y
_atom_site_fract_z
_atom_site_U_iso_or_equiv
_atom_site_adp_type
_atom_site_occupancy
_atom_site_site_symmetry_order
_atom_site_calc_flag
_atom_site_refinement_flags_posn
_atom_site_refinement_flags_adp
_atom_site_refinement_flags_occupancy
_atom_site_disorder_assembly
_atom_site_disorder_group
C1 C 0.2411(3) 0.6050(4) 0.1376(3) 0.0332(10) Uani 1 1 d . . . . .
H1 H 0.182699 0.580234 0.096434 0.040 Uiso 1 1 calc R U . . .
C2 C 0.2751(4) 0.7166(5) 0.1237(4) 0.0439(12) Uani 1 1 d . . . . .
H2 H 0.241008 0.766002 0.073653 0.053 Uiso 1 1 calc R U . . .
C3 C 0.3618(3) 0.7541(5) 0.1863(4) 0.0416(12) Uani 1 1 d . . . . .
H3 H 0.385820 0.830335 0.179839 0.050 Uiso 1 1 calc R U . . .
C4 C 0.4118(3) 0.6769(4) 0.2582(3) 0.0333(10) Uani 1 1 d . . . . .
H4 H 0.470377 0.699886 0.299917 0.040 Uiso 1 1 calc R U . . .
C5 C 0.3735(3) 0.5645(4) 0.2675(3) 0.0254(8) Uani 1 1 d . . . . .
C6 C 0.4252(3) 0.4750(4) 0.3425(3) 0.0269(8) Uani 1 1 d . . . . .
H6A H 0.485099 0.455655 0.338213 0.032 Uiso 1 1 calc R U . . .
H6B H 0.436493 0.511114 0.403161 0.032 Uiso 1 1 calc R U . . .
C7A C 0.4031(3) 0.2757(5) 0.3943(4) 0.0210(9) Uani 0.810(3) 1 d . . P A 1
C7B C 0.4229(16) 0.267(2) 0.3624(16) 0.0210(9) Uani 0.190(3) 1 d . . P A 2
C8A C 0.4524(4) 0.1239(4) 0.5311(3) 0.0247(10) Uani 0.810(3) 1 d . . P A 1
C8B C 0.5182(13) 0.0653(16) 0.4073(15) 0.019(4) Uani 0.190(3) 1 d . U P A 2
C9 C 0.2591(3) -0.1250(4) 0.3513(3) 0.0276(9) Uani 1 1 d . . . . .
H9 H 0.317039 -0.102847 0.394768 0.033 Uiso 1 1 calc R U . . .
C10 C 0.2313(3) -0.2454(4) 0.3473(3) 0.0355(10) Uani 1 1 d . . . . .
H10 H 0.269574 -0.303599 0.387332 0.043 Uiso 1 1 calc R U . . .
C11 C 0.1453(4) -0.2783(4) 0.2825(4) 0.0380(10) Uani 1 1 d . . . . .
H11 H 0.125007 -0.359195 0.277855 0.046 Uiso 1 1 calc R U . . .
C12 C 0.0900(3) -0.1893(4) 0.2249(3) 0.0325(9) Uani 1 1 d . . . . .
H12 H 0.031769 -0.209600 0.181100 0.039 Uiso 1 1 calc R U . . .
C13 C 0.1219(3) -0.0697(4) 0.2328(3) 0.0279(9) Uani 1 1 d . . . . .
C14 C 0.0636(3) 0.0295(4) 0.1723(4) 0.0363(10) Uani 1 1 d . . . . .
H14A H 0.051655 0.010921 0.107421 0.044 Uiso 1 1 calc R U . . .
H14B H 0.004001 0.034230 0.180466 0.044 Uiso 1 1 calc R U . . .
C15 C 0.0697(3) 0.2446(4) 0.1530(3) 0.0278(8) Uani 1 1 d . . . . .
C16 C -0.0224(3) 0.4447(4) 0.0975(3) 0.0271(8) Uani 1 1 d . . . . .
C17 C 0.2023(4) 0.0906(6) -0.0081(4) 0.0513(14) Uani 1 1 d . . . . .
CL1A Cl 0.48145(9) 0.03558(12) 0.62955(8) 0.0311(4) Uani 0.810(3) 1 d . . P A 1
CL1B Cl 0.5883(3) -0.0612(5) 0.4248(4) 0.0310(15) Uani 0.190(3) 1 d . . P A 2
CL2 Cl -0.08896(7) 0.57599(10) 0.06939(8) 0.0350(3) Uani 1 1 d . . . . .
CU1 Cu 0.25036(4) 0.36101(5) 0.23701(4) 0.02284(18) Uani 1 1 d . . . . .
CU2A Cu 0.2370(3) 0.1417(4) 0.2865(2) 0.0215(5) Uani 0.810(3) 1 d . . P A 1
CU2B Cu 0.2418(12) 0.1442(17) 0.2653(8) 0.022(2) Uani 0.190(3) 1 d . . P A 2
N1 N 0.2885(2) 0.5296(3) 0.2083(2) 0.0247(7) Uani 1 1 d . . . . .
N2 N 0.3702(2) 0.3635(3) 0.3321(3) 0.0278(8) Uani 1 1 d . . . . .
N3A N 0.4947(3) 0.2806(5) 0.4583(3) 0.0227(10) Uani 0.810(3) 1 d . . P A 1
N3B N 0.5097(18) 0.269(3) 0.4338(17) 0.0227(10) Uani 0.190(3) 1 d . . P A 2
N4A N 0.5186(3) 0.2045(4) 0.5275(3) 0.0259(9) Uani 0.810(3) 1 d . . P A 1
N4B N 0.5573(10) 0.1696(16) 0.4540(12) 0.022(4) Uani 0.190(3) 1 d . . P A 2
N5A N 0.3490(3) 0.1740(4) 0.3900(3) 0.0228(8) Uani 0.810(3) 1 d . . P A 1
N5B N 0.3789(12) 0.1526(15) 0.3384(13) 0.0228(8) Uani 0.190(3) 1 d . . P A 2
N6A N 0.3732(3) 0.0991(4) 0.4627(3) 0.0246(9) Uani 0.810(3) 1 d . . P A 1
N6B N 0.4308(11) 0.0515(16) 0.3575(14) 0.026(4) Uani 0.190(3) 1 d . . P A 2
N7 N 0.1162(2) 0.3551(3) 0.1746(3) 0.0266(7) Uani 1 1 d . . . . .
N8 N 0.0669(2) 0.4577(3) 0.1499(2) 0.0268(7) Uani 1 1 d . . . . .
N9 N -0.0173(3) 0.2386(3) 0.0814(3) 0.0336(8) Uani 1 1 d . . . . .
N10 N -0.0637(2) 0.3407(4) 0.0559(3) 0.0313(8) Uani 1 1 d . . . . .
N11 N 0.1122(2) 0.1474(3) 0.1968(3) 0.0294(8) Uani 1 1 d . . . . .
N12 N 0.2059(2) -0.0383(3) 0.2950(3) 0.0264(7) Uani 1 1 d . . . . .
O1 O 0.2646(3) 0.2719(3) 0.1024(2) 0.0429(8) Uani 1 1 d . . . . .
O2 O 0.2996(3) 0.0689(4) 0.1693(3) 0.0509(9) Uani 1 1 d . . . . .
O3 O 0.3767(2) 0.1426(4) 0.0655(3) 0.0509(10) Uani 1 1 d . . . . .
S1 S 0.29756(8) 0.15077(10) 0.09435(8) 0.0326(3) Uani 1 1 d . . . . .
F1 F 0.1945(2) 0.1532(3) -0.08031(19) 0.0417(7) Uani 1 1 d . . . . .
F2 F 0.1210(3) 0.0948(5) 0.0024(3) 0.0890(16) Uani 1 1 d . . . . .
F3 F 0.2206(4) -0.0235(4) -0.0257(4) 0.0986(16) Uani 1 1 d . . . . .

loop_
_atom_site_aniso_label
_atom_site_aniso_U_11
_atom_site_aniso_U_22
_atom_site_aniso_U_33
_atom_site_aniso_U_23
_atom_site_aniso_U_13
_atom_site_aniso_U_12
C1 0.027(2) 0.039(2) 0.028(2) 0.0122(19) 0.0029(17) -0.0014(18)
C2 0.038(2) 0.043(3) 0.046(3) 0.024(2) 0.009(2) 0.000(2)
C3 0.036(2) 0.033(2) 0.056(3) 0.015(2) 0.017(2) -0.006(2)
C4 0.026(2) 0.027(2) 0.043(2) 0.0044(19) 0.0078(19) -0.0040(18)
C5 0.0229(18) 0.0225(19) 0.031(2) -0.0005(16) 0.0104(16) 0.0008(15)
C6 0.0229(18) 0.0218(19) 0.030(2) 0.0010(16) 0.0019(16) -0.0024(16)
C7A 0.020(2) 0.021(2) 0.020(2) -0.0011(19) 0.0065(18) 0.0005(18)
C7B 0.020(2) 0.021(2) 0.020(2) -0.0011(19) 0.0065(18) 0.0005(18)
C8A 0.032(3) 0.023(2) 0.019(2) 0.0018(18) 0.009(2) 0.005(2)
C8B 0.021(9) 0.006(8) 0.031(10) 0.000(7) 0.012(8) 0.008(7)
C9 0.027(2) 0.025(2) 0.029(2) 0.0038(16) 0.0090(17) 0.0006(16)
C10 0.037(2) 0.030(2) 0.040(2) 0.0054(19) 0.015(2) 0.0001(19)
C11 0.044(3) 0.023(2) 0.047(3) -0.0012(19) 0.017(2) -0.008(2)
C12 0.031(2) 0.027(2) 0.037(2) -0.0049(18) 0.0093(18) -0.0070(18)
C13 0.0248(19) 0.026(2) 0.032(2) -0.0033(17) 0.0089(17) -0.0028(16)
C14 0.033(2) 0.024(2) 0.041(3) -0.0008(18) -0.0013(19) -0.0061(18)
C15 0.0261(19) 0.027(2) 0.0276(19) 0.0014(17) 0.0064(16) -0.0021(16)
C16 0.0242(19) 0.032(2) 0.027(2) 0.0050(17) 0.0106(16) 0.0013(16)
C17 0.052(3) 0.047(3) 0.057(3) -0.017(3) 0.023(3) -0.014(3)
CL1A 0.0419(8) 0.0281(6) 0.0211(6) 0.0059(5) 0.0089(5) 0.0030(5)
CL1B 0.019(2) 0.027(3) 0.045(3) 0.003(2) 0.008(2) 0.0070(19)
CL2 0.0280(5) 0.0357(6) 0.0401(6) 0.0059(4) 0.0108(4) 0.0080(4)
CU1 0.0197(3) 0.0199(3) 0.0228(3) 0.0017(2) 0.0004(2) -0.0014(2)
CU2A 0.0233(6) 0.0178(6) 0.0182(13) 0.0030(9) 0.0015(9) -0.0019(4)
CU2B 0.019(3) 0.024(2) 0.010(5) 0.005(3) -0.008(3) -0.004(2)
N1 0.0230(16) 0.0244(17) 0.0235(16) 0.0020(13) 0.0045(13) -0.0015(13)
N2 0.0257(17) 0.0205(17) 0.0289(18) 0.0035(14) 0.0000(14) -0.0029(13)
N3A 0.023(2) 0.023(2) 0.020(3) 0.0013(19) 0.0050(16) 0.0016(17)
N3B 0.023(2) 0.023(2) 0.020(3) 0.0013(19) 0.0050(16) 0.0016(17)
N4A 0.028(2) 0.027(2) 0.0201(19) 0.0015(16) 0.0057(16) 0.0035(17)
N4B 0.007(7) 0.019(8) 0.030(9) 0.009(7) -0.003(6) 0.002(6)
N5A 0.0230(19) 0.0175(18) 0.025(2) 0.0035(15) 0.0051(15) -0.0003(15)
N5B 0.0230(19) 0.0175(18) 0.025(2) 0.0035(15) 0.0051(15) -0.0003(15)
N6A 0.031(2) 0.020(2) 0.022(2) 0.0010(16) 0.0094(17) 0.0013(17)
N6B 0.013(7) 0.019(8) 0.043(11) -0.009(8) 0.007(7) -0.007(6)
N7 0.0248(17) 0.0219(17) 0.0283(18) 0.0019(13) 0.0039(14) 0.0011(13)
N8 0.0246(16) 0.0266(17) 0.0278(17) 0.0016(14) 0.0078(14) 0.0001(14)
N9 0.0267(18) 0.0279(19) 0.037(2) 0.0056(16) 0.0005(15) -0.0047(15)
N10 0.0236(17) 0.0328(19) 0.0303(19) 0.0081(15) 0.0012(14) -0.0009(15)
N11 0.0245(17) 0.0222(17) 0.0334(19) 0.0009(14) 0.0010(15) -0.0040(13)
N12 0.0242(16) 0.0223(17) 0.0296(18) -0.0001(14) 0.0062(14) -0.0018(13)
O1 0.056(2) 0.0352(18) 0.0386(18) -0.0045(15) 0.0182(16) -0.0030(16)
O2 0.057(2) 0.046(2) 0.059(2) 0.0158(18) 0.0308(19) 0.0107(18)
O3 0.0307(17) 0.058(2) 0.064(3) 0.0140(19) 0.0171(17) 0.0029(16)
S1 0.0311(5) 0.0299(5) 0.0371(6) 0.0024(4) 0.0127(4) 0.0016(4)
F1 0.0417(15) 0.0520(17) 0.0294(13) -0.0052(12) 0.0105(12) -0.0085(13)
F2 0.0448(19) 0.149(4) 0.075(3) -0.047(3) 0.0247(19) -0.040(2)
F3 0.148(5) 0.045(2) 0.101(4) -0.034(2) 0.043(3) -0.014(3)

loop_
_atom_type_symbol
_atom_type_description
_atom_type_scat_dispersion_real
_atom_type_scat_dispersion_imag
_atom_type_scat_source
C C 0.0181 0.0091 'International Tables Vol C Tables 4.2.6.8 and 6.1.1.4'
H H 0.0000 0.0000 'International Tables Vol C Tables 4.2.6.8 and 6.1.1.4'
Cl Cl 0.3639 0.7018 'International Tables Vol C Tables 4.2.6.8 and 6.1.1.4'
Cu Cu -1.9646 0.5888 'International Tables Vol C Tables 4.2.6.8 and 6.1.1.4'
N N 0.0311 0.0180 'International Tables Vol C Tables 4.2.6.8 and 6.1.1.4'
O O 0.0492 0.0322 'International Tables Vol C Tables 4.2.6.8 and 6.1.1.4'
S S 0.3331 0.5567 'International Tables Vol C Tables 4.2.6.8 and 6.1.1.4'
F F 0.0727 0.0534 'International Tables Vol C Tables 4.2.6.8 and 6.1.1.4'

loop_
_geom_angle_atom_site_label_1
_geom_angle_atom_site_label_2
_geom_angle_atom_site_label_3
_geom_angle
N1 C1 C2 122.9(4)
N1 C1 H1 118.6
C2 C1 H1 118.6
C1 C2 C3 118.3(4)
C1 C2 H2 120.8
C3 C2 H2 120.8
C4 C3 C2 119.3(4)
C4 C3 H3 120.3
C2 C3 H3 120.3
C3 C4 C5 119.2(4)
C3 C4 H4 120.4
C5 C4 H4 120.4
N1 C5 C4 121.4(4)
N1 C5 C6 116.7(4)
C4 C5 C6 121.9(4)
N2 C6 C5 109.6(3)
N2 C6 H6A 109.7
C5 C6 H6A 109.7
N2 C6 H6B 109.7
C5 C6 H6B 109.7
H6A C6 H6B 108.2
N2 C7A N5A 119.1(4)
N2 C7A N3A 120.5(4)
N5A C7A N3A 120.1(4)
N2 C7B N3B 124(2)
N2 C7B N5B 116.4(17)
N3B C7B N5B 117(2)
N6A C8A N4A 125.9(4)
N6A C8A CL1A 117.4(4)
N4A C8A CL1A 116.2(4)
N6B C8B N4B 125.1(16)
N6B C8B CL1B 117.3(15)
N4B C8B CL1B 117.3(14)
N12 C9 C10 122.5(4)
N12 C9 H9 118.7
C10 C9 H9 118.7
C9 C10 C11 118.7(4)
C9 C10 H10 120.7
C11 C10 H10 120.7
C12 C11 C10 119.1(4)
C12 C11 H11 120.5
C10 C11 H11 120.5
C11 C12 C13 119.4(4)
C11 C12 H12 120.3
C13 C12 H12 120.3
N12 C13 C12 121.4(4)
N12 C13 C14 117.6(4)
C12 C13 C14 121.0(4)
N11 C14 C13 110.0(3)
N11 C14 H14A 109.7
C13 C14 H14A 109.7
N11 C14 H14B 109.7
C13 C14 H14B 109.7
H14A C14 H14B 108.2
N11 C15 N7 118.0(4)
N11 C15 N9 122.0(4)
N7 C15 N9 119.7(4)
N8 C16 N10 125.9(4)
N8 C16 CL2 117.0(3)
N10 C16 CL2 116.6(3)
F1 C17 F2 107.3(6)
F1 C17 F3 106.5(5)
F2 C17 F3 109.7(5)
F1 C17 S1 110.6(4)
F2 C17 S1 112.0(4)
F3 C17 S1 110.5(5)
N2 CU1 N7 161.34(17)
N2 CU1 N1 83.05(14)
N7 CU1 N1 105.23(14)
N2 CU1 O1 108.10(15)
N7 CU1 O1 88.40(15)
N1 CU1 O1 93.14(13)
N2 CU1 CU2B 88.6(4)
N7 CU1 CU2B 86.5(4)
N1 CU1 CU2B 165.0(4)
O1 CU1 CU2B 77.6(3)
N2 CU1 CU2A 86.74(14)
N7 CU1 CU2A 85.96(14)
N1 CU1 CU2A 168.69(14)
O1 CU1 CU2A 85.42(11)
N5A CU2A N11 163.9(3)
N5A CU2A N12 106.6(2)
N11 CU2A N12 83.2(2)
N5A CU2A CU1 85.99(19)
N11 CU2A CU1 85.51(17)
N12 CU2A CU1 166.8(2)
N11 CU2B N5B 176.3(12)
N11 CU2B O2 103.8(6)
N5B CU2B O2 77.9(8)
N11 CU2B N12 80.6(6)
N5B CU2B N12 102.8(9)
O2 CU2B N12 89.7(7)
N11 CU2B CU1 89.8(7)
N5B CU2B CU1 86.6(8)
O2 CU2B CU1 100.8(5)
N12 CU2B CU1 167.2(8)
C5 N1 C1 118.8(4)
C5 N1 CU1 113.2(3)
C1 N1 CU1 128.0(3)
C7B N2 C6 112.0(10)
C7A N2 C6 118.2(4)
C7B N2 CU1 124.5(10)
C7A N2 CU1 124.1(3)
C6 N2 CU1 117.3(3)
N4A N3A C7A 117.9(5)
N4B N3B C7B 118(2)
N3A N4A C8A 117.2(4)
N3B N4B C8B 118.4(18)
N6A N5A C7A 118.6(4)
N6A N5A CU2A 118.9(3)
C7A N5A CU2A 122.4(3)
N6B N5B C7B 119.0(17)
N6B N5B CU2B 120.8(14)
C7B N5B CU2B 119.9(15)
C8A N6A N5A 116.3(4)
C8B N6B N5B 116.5(16)
N8 N7 C15 118.4(3)
N8 N7 CU1 120.6(3)
C15 N7 CU1 121.0(3)
C16 N8 N7 116.3(4)
N10 N9 C15 117.5(4)
N9 N10 C16 117.8(3)
C15 N11 C14 118.0(4)
C15 N11 CU2B 122.4(6)
C14 N11 CU2B 117.6(6)
C15 N11 CU2A 125.8(3)
C14 N11 CU2A 116.1(3)
C9 N12 C13 118.9(4)
C9 N12 CU2A 128.3(3)
C13 N12 CU2A 112.8(3)
C9 N12 CU2B 130.2(5)
C13 N12 CU2B 109.7(5)
S1 O1 CU1 126.9(2)
S1 O2 CU2B 114.7(5)
O1 S1 O3 116.6(2)
O1 S1 O2 113.7(2)
O3 S1 O2 115.5(2)
O1 S1 C17 102.0(3)
O3 S1 C17 102.1(3)
O2 S1 C17 104.1(3)

loop_
_geom_bond_atom_site_label_1
_geom_bond_atom_site_label_2
_geom_bond_distance
C1 N1 1.348(5)
C1 C2 1.372(7)
C1 H1 0.9300
C2 C3 1.392(7)
C2 H2 0.9300
C3 C4 1.381(7)
C3 H3 0.9300
C4 C5 1.389(6)
C4 H4 0.9300
C5 N1 1.347(5)
C5 C6 1.499(6)
C6 N2 1.456(5)
C6 H6A 0.9700
C6 H6B 0.9700
C7A N2 1.318(6)
C7A N5A 1.373(6)
C7A N3A 1.394(7)
C7B N2 1.31(2)
C7B N3B 1.39(3)
C7B N5B 1.40(3)
C8A N6A 1.317(7)
C8A N4A 1.360(7)
C8A CL1A 1.713(5)
C8B N6B 1.29(3)
C8B N4B 1.36(3)
C8B CL1B 1.710(18)
C9 N12 1.341(6)
C9 C10 1.376(6)
C9 H9 0.9300
C10 C11 1.382(7)
C10 H10 0.9300
C11 C12 1.379(7)
C11 H11 0.9300
C12 C13 1.383(6)
C12 H12 0.9300
C13 N12 1.342(5)
C13 C14 1.495(6)
C14 N11 1.465(5)
C14 H14A 0.9700
C14 H14B 0.9700
C15 N11 1.297(6)
C15 N7 1.379(5)
C15 N9 1.391(6)
C16 N8 1.322(5)
C16 N10 1.343(6)
C16 CL2 1.720(4)
C17 F1 1.273(7)
C17 F2 1.318(7)
C17 F3 1.325(7)
C17 S1 1.839(6)
CU1 N2 1.890(3)
CU1 N7 1.931(4)
CU1 N1 2.027(4)
CU1 O1 2.372(3)
CU1 CU2B 2.416(18)
CU1 CU2A 2.541(4)
CU2A N5A 1.906(6)
CU2A N11 1.913(5)
CU2A N12 2.036(5)
CU2B N11 1.884(17)
CU2B N5B 2.00(2)
CU2B O2 2.147(15)
CU2B N12 2.159(18)
N3A N4A 1.296(7)
N3B N4B 1.28(3)
N5A N6A 1.325(6)
N5B N6B 1.33(2)
N7 N8 1.328(5)
N9 N10 1.303(5)
O1 S1 1.436(4)
O2 S1 1.451(4)
O3 S1 1.441(4)
